data_1501558
loop_
_publ_author_name
'Mohamed Osman Awaleh'
'Francois Brisse'
'Youssouf Djibril Soubaneh'
'Thierry Maris'

_publ_section_title
;
 Influence of the counteranion on silver(I)-dithioether coordination
 polymers
;
_journal_name_full Polyhedron
_journal_page_first 2966
_journal_page_last 2975
_journal_paper_doi 10.1016/j.poly.2010.08.013
_journal_volume 29
_journal_year 2010
_chemical_compound_source 'Synthesized by the authors. See text'
_chemical_formula_sum 'C7 H12 Ag F3 O2 S2'
_chemical_formula_weight 357.16
_space_group_IT_number 61
_symmetry_cell_setting orthorhombic
_symmetry_space_group_name_Hall '-P 2ac 2ab'
_symmetry_space_group_name_H-M 'P b c a'
_atom_sites_solution_hydrogens geom
_atom_sites_solution_primary direct
_atom_sites_solution_secondary difmap
_audit_creation_method SHELXL-97
_cell_angle_alpha 90.00
_cell_angle_beta 90.00
_cell_angle_gamma 90.00
_cell_formula_units_Z 8
_cell_length_a 7.6138(9)
_cell_length_b 16.0573(19)
_cell_length_c 19.894(2)
_cell_measurement_reflns_used 3498
_cell_measurement_temperature 100(2)
_cell_measurement_theta_max 57.47
_cell_measurement_theta_min 4.45
_cell_volume 2432.2(5)
_computing_cell_refinement 'SMART (Bruker, 2003)'
_computing_data_collection 'SMART (Bruker, 2003)'
_computing_data_reduction 'SAINT (Bruker, 2004)'
_computing_molecular_graphics 'SHELXTL (Bruker, 1997)'
_computing_publication_material 'UdMX (local program)'
_computing_structure_refinement 'SHELXL97 (Sheldrick, 1997)'
_computing_structure_solution 'SHELXS97 (Sheldrick, 1997)'
_diffrn_ambient_temperature 100(2)
_diffrn_detector_area_resol_mean 5.5
_diffrn_measured_fraction_theta_full 0.907
_diffrn_measured_fraction_theta_max 0.907
_diffrn_measurement_device_type 'Bruker Smart 6000'
_diffrn_measurement_method \w
_diffrn_radiation_monochromator 'Montel 200 optics'
_diffrn_radiation_source 'Rotating Anode'
_diffrn_radiation_type CuK\a
_diffrn_radiation_wavelength 1.54178
_diffrn_reflns_av_R_equivalents 0.125
_diffrn_reflns_av_sigmaI/netI 0.1258
_diffrn_reflns_limit_h_max 8
_diffrn_reflns_limit_h_min -8
_diffrn_reflns_limit_k_max 17
_diffrn_reflns_limit_k_min -17
_diffrn_reflns_limit_l_max 21
_diffrn_reflns_limit_l_min -24
_diffrn_reflns_number 33365
_diffrn_reflns_theta_full 68.78
_diffrn_reflns_theta_max 68.78
_diffrn_reflns_theta_min 4.44
_diffrn_standards_decay_% -3.35
_diffrn_standards_number 99
_exptl_absorpt_coefficient_mu 16.735
_exptl_absorpt_correction_T_max 0.3600
_exptl_absorpt_correction_T_min 0.2450
_exptl_absorpt_correction_type multi-scan
_exptl_absorpt_process_details 'Sadabs (Sheldrick,1996)'
_exptl_crystal_colour Colorless
_exptl_crystal_density_diffrn 1.951
_exptl_crystal_density_method 'not measured'
_exptl_crystal_description needle-like
_exptl_crystal_F_000 1408
_exptl_crystal_size_max 0.12
_exptl_crystal_size_mid 0.08
_exptl_crystal_size_min 0.06
_refine_diff_density_max 1.227
_refine_diff_density_min -1.382
_refine_diff_density_rms 0.178
_refine_ls_extinction_coef 0.00067(13)
_refine_ls_extinction_expression Fc^*^=kFc[1+0.001xFc^2^\l^3^/sin(2\q)]^-1/4^
_refine_ls_extinction_method SHELXL
_refine_ls_goodness_of_fit_ref 0.923
_refine_ls_hydrogen_treatment constr
_refine_ls_matrix_type full
_refine_ls_number_parameters 149
_refine_ls_number_reflns 2042
_refine_ls_number_restraints 0
_refine_ls_restrained_S_all 0.923
_refine_ls_R_factor_all 0.1477
_refine_ls_R_factor_gt 0.0722
_refine_ls_shift/su_max 0.000
_refine_ls_shift/su_mean 0.000
_refine_ls_structure_factor_coef Fsqd
_refine_ls_weighting_details 'calc w=1/[\s^2^(Fo^2^)+(0.1139P)^2^+0.0000P] where P=(Fo^2^+2Fc^2^)/3'
_refine_ls_weighting_scheme calc
_refine_ls_wR_factor_gt 0.1666
_refine_ls_wR_factor_ref 0.2064
_reflns_number_gt 974
_reflns_number_total 2042
_reflns_threshold_expression I>2\s(I)
_cod_data_source_file deposit.cif
_cod_data_source_block ande56
_cod_depositor_comments
;
 Updated values of the _geom_bond_atom_site_label_*,
 _geom_angle_atom_site_label_* and _geom_torsion_atom_site_label
 data items to establish relationships between loop packets from
 different data loops.

 Antanas Vaitkus,
 2020-10-02
;
_cod_original_sg_symbol_H-M Pbca
_cod_database_code 1501558

loop_
_symmetry_equiv_pos_as_xyz
'x, y, z'
'-x+1/2, -y, z+1/2'
'-x, y+1/2, -z+1/2'
'x+1/2, -y+1/2, -z'
'-x, -y, -z'
'x-1/2, y, -z-1/2'
'x, -y-1/2, z-1/2'
'-x-1/2, y-1/2, z'

loop_
_atom_site_label
_atom_site_type_symbol
_atom_site_fract_x
_atom_site_fract_y
_atom_site_fract_z
_atom_site_U_iso_or_equiv
_atom_site_adp_type
_atom_site_occupancy
_atom_site_symmetry_multiplicity
_atom_site_calc_flag
_atom_site_refinement_flags
_atom_site_disorder_assembly
_atom_site_disorder_group
Ag1 Ag 0.10352(12) 0.81297(5) 0.47276(5) 0.0672(5) Uani 1 1 d . . .
S1 S 0.0881(4) 0.87774(19) 0.35797(15) 0.0661(9) Uani 1 1 d . . .
S2 S 0.2384(4) 1.17312(16) 0.49079(16) 0.0593(9) Uani 1 1 d . . .
O1 O 0.2553(11) 0.8870(6) 0.5602(5) 0.086(3) Uani 1 1 d . . .
O2 O 0.1002(15) 0.7968(7) 0.6200(6) 0.124(4) Uani 1 1 d . . .
C1 C 0.2131(18) 0.8548(9) 0.6108(8) 0.071(3) Uani 1 1 d . A .
C2 C 0.2691(18) 0.8927(10) 0.6771(7) 0.085(4) Uani 1 1 d . . .
C11 C 0.206(3) 0.8195(8) 0.2970(7) 0.107(5) Uani 1 1 d . . .
H11A H 0.2151 0.8517 0.2554 0.161 Uiso 1 1 calc R . .
H11B H 0.1447 0.7670 0.2881 0.161 Uiso 1 1 calc R . .
H11C H 0.3245 0.8075 0.3140 0.161 Uiso 1 1 calc R . .
C12 C 0.2179(16) 0.9714(7) 0.3612(6) 0.067(3) Uani 1 1 d . . .
H12A H 0.3440 0.9565 0.3611 0.080 Uiso 1 1 calc R . .
H12B H 0.1943 1.0052 0.3205 0.080 Uiso 1 1 calc R . .
C13 C 0.1778(13) 1.0229(6) 0.4232(5) 0.054(3) Uani 1 1 d . . .
H13A H 0.2205 0.9935 0.4638 0.065 Uiso 1 1 calc R . .
H13B H 0.0492 1.0305 0.4275 0.065 Uiso 1 1 calc R . .
C14 C 0.2679(14) 1.1083(7) 0.4176(5) 0.061(3) Uani 1 1 d . . .
H14A H 0.2207 1.1379 0.3778 0.073 Uiso 1 1 calc R . .
H14B H 0.3952 1.0997 0.4101 0.073 Uiso 1 1 calc R . .
C21 C 0.3665(16) 1.1169(8) 0.5528(7) 0.079(4) Uani 1 1 d . . .
H21A H 0.3199 1.0603 0.5576 0.119 Uiso 1 1 calc R . .
H21B H 0.3596 1.1458 0.5961 0.119 Uiso 1 1 calc R . .
H21C H 0.4893 1.1142 0.5382 0.119 Uiso 1 1 calc R . .
F1 F 0.396(4) 0.944(3) 0.6782(14) 0.077(3) Uiso 0.41(6) 1 d P A 1
F3 F 0.403(4) 0.824(4) 0.6977(15) 0.077(3) Uiso 0.31(4) 1 d P A 1
F4 F 0.133(3) 0.904(2) 0.7146(13) 0.077(3) Uiso 0.41(2) 1 d P A 1
F2 F 0.352(5) 0.971(2) 0.6684(11) 0.077(3) Uiso 0.50(6) 1 d P A 2
F5 F 0.119(3) 0.951(2) 0.7008(13) 0.077(3) Uiso 0.31(2) 1 d P A 2
F6 F 0.322(4) 0.8510(14) 0.7276(12) 0.077(3) Uiso 0.392(17) 1 d P A 2
F7 F 0.206(5) 0.8727(18) 0.7363(14) 0.077(3) Uiso 0.313(19) 1 d P A 3
F8 F 0.250(19) 0.977(6) 0.680(4) 0.077(3) Uiso 0.09(2) 1 d P A 3
F9 F 0.420(6) 0.862(6) 0.698(2) 0.077(3) Uiso 0.19(4) 1 d P A 3

loop_
_atom_site_aniso_label
_atom_site_aniso_U_11
_atom_site_aniso_U_22
_atom_site_aniso_U_33
_atom_site_aniso_U_23
_atom_site_aniso_U_13
_atom_site_aniso_U_12
Ag1 0.0682(8) 0.0665(8) 0.0669(8) 0.0037(4) -0.0029(4) -0.0004(4)
S1 0.069(2) 0.065(2) 0.064(2) 0.0016(16) 0.0016(15) -0.0077(15)
S2 0.0491(17) 0.061(2) 0.068(2) -0.0012(14) 0.0053(14) -0.0019(13)
O1 0.081(6) 0.109(7) 0.066(6) 0.011(6) 0.004(5) 0.000(5)
O2 0.139(11) 0.104(8) 0.130(10) -0.028(7) 0.007(7) -0.033(7)
C1 0.060(9) 0.077(10) 0.075(10) -0.005(9) -0.004(8) 0.006(7)
C2 0.061(10) 0.118(13) 0.077(10) 0.020(9) 0.018(8) -0.002(8)
C11 0.162(15) 0.079(10) 0.081(10) -0.017(8) 0.011(11) -0.010(10)
C12 0.074(8) 0.065(8) 0.063(8) -0.002(6) 0.011(6) -0.009(6)
C13 0.049(6) 0.054(7) 0.059(7) 0.011(6) -0.003(5) -0.001(5)
C14 0.057(7) 0.066(7) 0.060(7) -0.010(6) 0.022(6) -0.007(6)
C21 0.076(9) 0.084(10) 0.077(9) 0.016(7) -0.008(7) 0.019(7)

loop_
_atom_type_symbol
_atom_type_description
_atom_type_scat_dispersion_real
_atom_type_scat_dispersion_imag
_atom_type_scat_source
C C 0.0181 0.0091 'International Tables Vol C Tables 4.2.6.8 and 6.1.1.4'
H H 0.0000 0.0000 'International Tables Vol C Tables 4.2.6.8 and 6.1.1.4'
O O 0.0492 0.0322 'International Tables Vol C Tables 4.2.6.8 and 6.1.1.4'
F F 0.0727 0.0534 'International Tables Vol C Tables 4.2.6.8 and 6.1.1.4'
S S 0.3331 0.5567 'International Tables Vol C Tables 4.2.6.8 and 6.1.1.4'
Ag Ag 0.1306 4.2820 'International Tables Vol C Tables 4.2.6.8 and 6.1.1.4'

loop_
_geom_angle_atom_site_label_1
_geom_angle_atom_site_label_2
_geom_angle_atom_site_label_3
_geom_angle_site_symmetry_1
_geom_angle_site_symmetry_3
_geom_angle
_geom_angle_publ_flag
O1 Ag1 S1 . . 118.4(3) y
O1 Ag1 S2 . 8_655 96.1(2) y
S1 Ag1 S2 . 8_655 120.66(10) y
O1 Ag1 S2 . 5_576 103.1(2) y
S1 Ag1 S2 . 5_576 99.44(10) y
S2 Ag1 S2 8_655 5_576 118.93(7) y
C11 S1 C12 . . 100.7(6) y
C11 S1 Ag1 . . 112.2(5) y
C12 S1 Ag1 . . 106.7(4) y
C14 S2 C21 . . 101.3(6) y
C14 S2 Ag1 . 8_665 109.4(4) y
C21 S2 Ag1 . 8_665 106.1(5) y
C14 S2 Ag1 . 5_576 112.5(4) y
C21 S2 Ag1 . 5_576 112.1(4) y
Ag1 S2 Ag1 8_665 5_576 114.48(10) y
C1 O1 Ag1 . . 105.7(9) y
O1 C1 O2 . . 128.70(14) y
O1 C1 C2 . . 119.40(14) y
O2 C1 C2 . . 111.00(14) y
F6 C2 F1 . . 95(3) y
F6 C2 F4 . . 83(2) y
F1 C2 F4 . . 121(2) y
F6 C2 F9 . . 44(3) y
F1 C2 F9 . . 65(4) y
F4 C2 F9 . . 125(3) y
F6 C2 F7 . . 43.90(17) y
F1 C2 F7 . . 115(2) y
F4 C2 F7 . . 38.60(16) y
F9 C2 F7 . . 87(3) y
F6 C2 F8 . . 122(4) y
F1 C2 F8 . . 55(6) y
F4 C2 F8 . . 76(6) y
F9 C2 F8 . . 117(7) y
F7 C2 F8 . . 100(5) y
F6 C2 F2 . . 115(2) y
F1 C2 F2 . . 24.00(15) y
F4 C2 F2 . . 108(2) y
F9 C2 F2 . . 89(4) y
F7 C2 F2 . . 119.30(17) y
F8 C2 F2 . . 34(5) y
F6 C2 C1 . . 124.50(17) y
F1 C2 C1 . . 119.40(15) y
F4 C2 C1 . . 109.40(15) y
F9 C2 C1 . . 112(3) y
F7 C2 C1 . . 125.50(17) y
F8 C2 C1 . . 114(3) y
F2 C2 C1 . . 112.10(14) y
F6 C2 F5 . . 108(2) y
F1 C2 F5 . . 99(3) y
F4 C2 F5 . . 31.60(14) y
F9 C2 F5 . . 141(3) y
F7 C2 F5 . . 67(2) y
F8 C2 F5 . . 46(6) y
F2 C2 F5 . . 80(2) y
C1 C2 F5 . . 107.40(13) y
F6 C2 F3 . . 38.00(14) y
F1 C2 F3 . . 88(3) y
F4 C2 F3 . . 118(2) y
F9 C2 F3 . . 23(3) y
F7 C2 F3 . . 80(2) y
F8 C2 F3 . . 140(5) y
F2 C2 F3 . . 112(3) y
C1 C2 F3 . . 97.30(18) y
F5 C2 F3 . . 146.10(19) y
S1 C11 H11A . . 109.5 ?
S1 C11 H11B . . 109.5 ?
H11A C11 H11B . . 109.5 ?
S1 C11 H11C . . 109.5 ?
H11A C11 H11C . . 109.5 ?
H11B C11 H11C . . 109.5 ?
C13 C12 S1 . . 111.9(7) y
C13 C12 H12A . . 109.2 ?
S1 C12 H12A . . 109.2 ?
C13 C12 H12B . . 109.2 ?
S1 C12 H12B . . 109.2 ?
H12A C12 H12B . . 107.9 ?
C12 C13 C14 . . 109.7(8) y
C12 C13 H13A . . 109.7 ?
C14 C13 H13A . . 109.7 ?
C12 C13 H13B . . 109.7 ?
C14 C13 H13B . . 109.7 ?
H13A C13 H13B . . 108.2 ?
C13 C14 S2 . . 113.6(7) y
C13 C14 H14A . . 108.8 ?
S2 C14 H14A . . 108.8 ?
C13 C14 H14B . . 108.8 ?
S2 C14 H14B . . 108.8 ?
H14A C14 H14B . . 107.7 ?
S2 C21 H21A . . 109.5 ?
S2 C21 H21B . . 109.5 ?
H21A C21 H21B . . 109.5 ?
S2 C21 H21C . . 109.5 ?
H21A C21 H21C . . 109.5 ?
H21B C21 H21C . . 109.5 ?

loop_
_geom_bond_atom_site_label_1
_geom_bond_atom_site_label_2
_geom_bond_site_symmetry_2
_geom_bond_distance
_geom_bond_publ_flag
Ag1 O1 . 2.404(9) y
Ag1 S1 . 2.512(3) y
Ag1 S2 8_655 2.573(3) y
Ag1 S2 5_576 2.712(3) y
S1 C11 . 1.776(14) y
S1 C12 . 1.801(11) y
S2 C14 . 1.804(10) y
S2 C21 . 1.814(12) y
S2 Ag1 8_665 2.573(3) y
S2 Ag1 5_576 2.712(3) y
O1 C1 . 1.177(15) y
O2 C1 . 1.280(16) y
C1 C2 . 1.513(18) y
C2 F6 . 1.27(2) y
C2 F1 . 1.28(2) y
C2 F4 . 1.29(2) y
C2 F9 . 1.31(5) y
C2 F7 . 1.31(3) y
C2 F8 . 1.37(9) y
C2 F2 . 1.42(3) y
C2 F5 . 1.55(3) y
C2 F3 . 1.56(4) y
C11 H11A . 0.98 ?
C11 H11B . 0.98 ?
C11 H11C . 0.98 ?
C12 C13 . 1.516(14) y
C12 H12A . 0.99 ?
C12 H12B . 0.99 ?
C13 C14 . 1.538(14) y
C13 H13A . 0.99 ?
C13 H13B . 0.99 ?
C14 H14A . 0.99 ?
C14 H14B . 0.99 ?
C21 H21A . 0.98 ?
C21 H21B . 0.98 ?
C21 H21C . 0.98 ?

loop_
_geom_torsion_atom_site_label_1
_geom_torsion_atom_site_label_2
_geom_torsion_atom_site_label_3
_geom_torsion_atom_site_label_4
_geom_torsion_site_symmetry_1
_geom_torsion
_geom_torsion_publ_flag
O1 Ag1 S1 C11 . 114.0(7) y
S2 Ag1 S1 C11 8_655 -3.5(7) y
S2 Ag1 S1 C11 5_576 -135.4(6) y
O1 Ag1 S1 C12 . 4.5(5) y
S2 Ag1 S1 C12 8_655 -112.9(4) y
S2 Ag1 S1 C12 5_576 115.1(4) y
S1 Ag1 O1 C1 . 165.1(8) y
S2 Ag1 O1 C1 8_655 -65.1(9) y
S2 Ag1 O1 C1 5_576 56.6(9) y
Ag1 O1 C1 O2 . -5.00(18) y
Ag1 O1 C1 C2 . -173.0(9) y
O1 C1 C2 F6 . -139(2) y
O2 C1 C2 F6 . 51(2) y
O1 C1 C2 F1 . -18(3) y
O2 C1 C2 F1 . 172(3) y
O1 C1 C2 F4 . 127(2) y
O2 C1 C2 F4 . -43(3) y
O1 C1 C2 F9 . -91(4) y
O2 C1 C2 F9 . 99(4) y
O1 C1 C2 F7 . 167(3) y
O2 C1 C2 F7 . -3(3) y
O1 C1 C2 F8 . 44(7) y
O2 C1 C2 F8 . -126(7) y
O1 C1 C2 F2 . 7(3) y
O2 C1 C2 F2 . -163(2) y
O1 C1 C2 F5 . 93(2) y
O2 C1 C2 F5 . -77(2) y
O1 C1 C2 F3 . -110(2) y
O2 C1 C2 F3 . 80(2) y
C11 S1 C12 C13 . -163.8(9) y
Ag1 S1 C12 C13 . -46.4(9) y
S1 C12 C13 C14 . -170.5(8) y
C12 C13 C14 S2 . -177.0(8) y
C21 S2 C14 C13 . 68.4(9) y
Ag1 S2 C14 C13 8_665 -179.9(7) y
Ag1 S2 C14 C13 5_576 -51.4(9) y
